data_2231452
loop_
_publ_author_name
'Jasinski, Jerry P.'
'Golen, James A.'
'Dayananda, A. S.'
'Yathirajan, H. S.'
'Mishra, Ravinesh'

_publ_section_title
;
 5-(Biphenyl-4-yl)-3-(3-methoxybenzylidene)furan-2(3<i>H</i>)-one
;
_journal_coeditor_code CI5197
_journal_issue 9
_journal_name_full 'Acta Crystallographica Section E'
_journal_page_first o2294
_journal_page_last o2295
_journal_paper_doi 10.1107/S1600536811031588
_journal_volume 67
_journal_year 2011
_chemical_formula_iupac 'C24 H18 O3'
_chemical_formula_moiety 'C24 H18 O3'
_chemical_formula_sum 'C24 H18 O3'
_chemical_formula_weight 354.38
_chemical_name_systematic
;
5-(Biphenyl-4-yl)-3-(3-methoxybenzylidene)furan-2(3<i>H</i>)-one
;
_space_group_IT_number 14
_symmetry_cell_setting monoclinic
_symmetry_space_group_name_Hall '-P 2ybc'
_symmetry_space_group_name_H-M 'P 1 21/c 1'
_atom_sites_solution_hydrogens geom
_atom_sites_solution_primary direct
_atom_sites_solution_secondary difmap
_cell_angle_alpha 90.00
_cell_angle_beta 107.735(4)
_cell_angle_gamma 90.00
_cell_formula_units_Z 4
_cell_length_a 19.8766(8)
_cell_length_b 6.9914(3)
_cell_length_c 13.2603(6)
_cell_measurement_reflns_used 5822
_cell_measurement_temperature 170(2)
_cell_measurement_theta_max 32.21
_cell_measurement_theta_min 3.13
_cell_volume 1755.15(14)
_computing_cell_refinement '<i>CrysAlis PRO</i> (Oxford Diffraction, 2010)'
_computing_data_collection '<i>CrysAlis PRO</i> (Oxford Diffraction, 2010)'
_computing_data_reduction '<i>CrysAlis RED</i> (Oxford Diffraction, 2010)'
_computing_molecular_graphics '<i>SHELXTL</i> (Sheldrick, 2008)'
_computing_publication_material '<i>SHELXTL</i> (Sheldrick, 2008)'
_computing_structure_refinement '<i>SHELXL97</i> (Sheldrick, 2008)'
_computing_structure_solution '<i>SHELXS97</i> (Sheldrick, 2008)'
_diffrn_ambient_temperature 170(2)
_diffrn_detector_area_resol_mean 16.1500
_diffrn_measured_fraction_theta_full 0.999
_diffrn_measured_fraction_theta_max 0.999
_diffrn_measurement_device_type 'Oxford Diffraction Xcalibur Eos Gemini'
_diffrn_measurement_method \w
_diffrn_radiation_monochromator graphite
_diffrn_radiation_source 'Enhance (Mo) X-ray Source'
_diffrn_radiation_type MoK\a
_diffrn_radiation_wavelength 0.71073
_diffrn_reflns_av_R_equivalents 0.0290
_diffrn_reflns_av_sigmaI/netI 0.0238
_diffrn_reflns_limit_h_max 26
_diffrn_reflns_limit_h_min -26
_diffrn_reflns_limit_k_max 9
_diffrn_reflns_limit_k_min -9
_diffrn_reflns_limit_l_max 17
_diffrn_reflns_limit_l_min -17
_diffrn_reflns_number 19756
_diffrn_reflns_theta_full 28.70
_diffrn_reflns_theta_max 28.70
_diffrn_reflns_theta_min 3.23
_exptl_absorpt_coefficient_mu 0.088
_exptl_absorpt_correction_T_max 0.9896
_exptl_absorpt_correction_T_min 0.9810
_exptl_absorpt_correction_type multi-scan
_exptl_absorpt_process_details
;
(CrysAlis RED; Oxford Diffraction, 2010)
;
_exptl_crystal_colour 'pale yellow'
_exptl_crystal_density_diffrn 1.341
_exptl_crystal_density_method 'not measured'
_exptl_crystal_description Block
_exptl_crystal_F_000 744
_exptl_crystal_size_max 0.22
_exptl_crystal_size_mid 0.22
_exptl_crystal_size_min 0.12
_refine_diff_density_max 0.225
_refine_diff_density_min -0.163
_refine_ls_extinction_method none
_refine_ls_goodness_of_fit_ref 1.011
_refine_ls_hydrogen_treatment constr
_refine_ls_matrix_type full
_refine_ls_number_parameters 245
_refine_ls_number_reflns 4534
_refine_ls_number_restraints 0
_refine_ls_restrained_S_all 1.011
_refine_ls_R_factor_all 0.0707
_refine_ls_R_factor_gt 0.0484
_refine_ls_shift/su_max 0.001
_refine_ls_shift/su_mean 0.000
_refine_ls_structure_factor_coef Fsqd
_refine_ls_weighting_details 'calc w=1/[\s^2^(Fo^2^)+(0.0722P)^2^+0.299P] where P=(Fo^2^+2Fc^2^)/3'
_refine_ls_weighting_scheme calc
_refine_ls_wR_factor_gt 0.1271
_refine_ls_wR_factor_ref 0.1433
_reflns_number_gt 3310
_reflns_number_total 4534
_reflns_threshold_expression I>2\s(I)
_cod_data_source_file ci5197.cif
_cod_data_source_block I
_cod_original_cell_volume 1755.15(13)
_cod_original_sg_symbol_H-M 'P 21/c'
_cod_database_code 2231452
_cod_database_fobs_code 2231452

loop_
_symmetry_equiv_pos_as_xyz
'x, y, z'
'-x, y+1/2, -z+1/2'
'-x, -y, -z'
'x, -y-1/2, z-1/2'

loop_
_atom_site_type_symbol
_atom_site_label
_atom_site_fract_x
_atom_site_fract_y
_atom_site_fract_z
_atom_site_U_iso_or_equiv
_atom_site_adp_type
_atom_site_calc_flag
_atom_site_refinement_flags
_atom_site_occupancy
_atom_site_symmetry_multiplicity
O O1 0.71593(5) 0.14726(16) 0.22178(7) 0.0415(3) Uani d . 1 1
O O2 0.63009(6) 0.13953(19) 0.06638(8) 0.0539(3) Uani d . 1 1
O O3 0.28081(5) 0.15321(18) 0.15671(9) 0.0516(3) Uani d . 1 1
C C1 1.04917(7) 0.3141(2) 0.59764(12) 0.0393(3) Uani d . 1 1
H H1A 1.0398 0.3604 0.5274 0.047 Uiso calc R 1 1
C C2 1.11564(8) 0.3377(2) 0.66876(14) 0.0470(4) Uani d . 1 1
H H2A 1.1514 0.4004 0.6473 0.056 Uiso calc R 1 1
C C3 1.13016(8) 0.2703(3) 0.77084(13) 0.0497(4) Uani d . 1 1
H H3A 1.1759 0.2862 0.8199 0.060 Uiso calc R 1 1
C C4 1.07787(9) 0.1797(3) 0.80145(13) 0.0500(4) Uani d . 1 1
H H4A 1.0879 0.1325 0.8717 0.060 Uiso calc R 1 1
C C5 1.01101(8) 0.1571(2) 0.73078(12) 0.0411(3) Uani d . 1 1
H H5A 0.9753 0.0958 0.7531 0.049 Uiso calc R 1 1
C C6 0.99552(7) 0.2235(2) 0.62704(11) 0.0330(3) Uani d . 1 1
C C7 0.92411(7) 0.19992(19) 0.55035(10) 0.0317(3) Uani d . 1 1
C C8 0.86347(7) 0.2076(2) 0.58311(11) 0.0395(3) Uani d . 1 1
H H8A 0.8685 0.2235 0.6562 0.047 Uiso calc R 1 1
C C9 0.79673(7) 0.1927(2) 0.51171(11) 0.0389(3) Uani d . 1 1
H H9A 0.7565 0.1986 0.5361 0.047 Uiso calc R 1 1
C C10 0.78789(7) 0.16882(19) 0.40409(10) 0.0315(3) Uani d . 1 1
C C11 0.84804(7) 0.1561(2) 0.37113(11) 0.0365(3) Uani d . 1 1
H H11A 0.8431 0.1359 0.2984 0.044 Uiso calc R 1 1
C C12 0.91467(7) 0.1724(2) 0.44324(11) 0.0363(3) Uani d . 1 1
H H12A 0.9549 0.1646 0.4190 0.044 Uiso calc R 1 1
C C13 0.71770(7) 0.1588(2) 0.32790(10) 0.0329(3) Uani d . 1 1
C C14 0.65258(7) 0.16084(19) 0.33828(10) 0.0331(3) Uani d . 1 1
H H14A 0.6416 0.1683 0.4030 0.040 Uiso calc R 1 1
C C15 0.60244(7) 0.14966(19) 0.23409(10) 0.0322(3) Uani d . 1 1
C C16 0.64589(7) 0.1442(2) 0.16115(11) 0.0379(3) Uani d . 1 1
C C17 0.53146(7) 0.1432(2) 0.19272(10) 0.0340(3) Uani d . 1 1
H H17A 0.5149 0.1351 0.1177 0.041 Uiso calc R 1 1
C C18 0.47600(7) 0.14655(19) 0.24314(10) 0.0318(3) Uani d . 1 1
C C19 0.40626(7) 0.1452(2) 0.17584(11) 0.0340(3) Uani d . 1 1
H H19A 0.3975 0.1408 0.1013 0.041 Uiso calc R 1 1
C C20 0.35005(7) 0.1504(2) 0.21690(11) 0.0363(3) Uani d . 1 1
C C21 0.36229(8) 0.1503(2) 0.32559(12) 0.0418(4) Uani d . 1 1
H H21A 0.3238 0.1504 0.3540 0.050 Uiso calc R 1 1
C C22 0.43071(8) 0.1501(2) 0.39204(12) 0.0436(4) Uani d . 1 1
H H22A 0.4390 0.1498 0.4665 0.052 Uiso calc R 1 1
C C23 0.48761(7) 0.1505(2) 0.35246(11) 0.0383(3) Uani d . 1 1
H H23A 0.5344 0.1534 0.3995 0.046 Uiso calc R 1 1
C C24 0.26584(9) 0.1751(3) 0.04562(13) 0.0543(4) Uani d . 1 1
H H24A 0.2147 0.1852 0.0125 0.081 Uiso calc R 1 1
H H24B 0.2838 0.0640 0.0168 0.081 Uiso calc R 1 1
H H24C 0.2888 0.2913 0.0309 0.081 Uiso calc R 1 1

loop_
_atom_site_aniso_label
_atom_site_aniso_U_11
_atom_site_aniso_U_22
_atom_site_aniso_U_33
_atom_site_aniso_U_12
_atom_site_aniso_U_13
_atom_site_aniso_U_23
O1 0.0317(5) 0.0641(7) 0.0309(5) 0.0013(5) 0.0128(4) 0.0002(4)
O2 0.0438(6) 0.0898(9) 0.0293(5) 0.0029(6) 0.0128(5) 0.0027(5)
O3 0.0273(5) 0.0822(9) 0.0436(6) 0.0008(5) 0.0084(4) 0.0029(6)
C1 0.0339(7) 0.0437(8) 0.0425(8) 0.0023(6) 0.0150(6) 0.0029(6)
C2 0.0317(7) 0.0508(9) 0.0608(10) -0.0004(6) 0.0174(7) -0.0006(8)
C3 0.0302(7) 0.0584(10) 0.0535(10) 0.0033(7) 0.0026(7) -0.0021(8)
C4 0.0437(8) 0.0595(11) 0.0415(8) 0.0041(7) 0.0048(7) 0.0051(7)
C5 0.0378(7) 0.0458(9) 0.0401(8) -0.0024(6) 0.0121(6) 0.0039(6)
C6 0.0296(6) 0.0338(7) 0.0364(7) 0.0029(5) 0.0110(5) -0.0006(5)
C7 0.0293(6) 0.0323(7) 0.0342(7) 0.0012(5) 0.0110(5) 0.0009(5)
C8 0.0340(7) 0.0550(9) 0.0312(7) -0.0010(6) 0.0125(6) -0.0033(6)
C9 0.0300(7) 0.0542(9) 0.0360(7) -0.0004(6) 0.0150(6) -0.0035(6)
C10 0.0298(6) 0.0325(7) 0.0334(7) 0.0005(5) 0.0114(5) 0.0007(5)
C11 0.0362(7) 0.0453(8) 0.0301(7) 0.0011(6) 0.0133(5) -0.0012(6)
C12 0.0305(6) 0.0445(8) 0.0379(7) 0.0015(6) 0.0166(6) -0.0010(6)
C13 0.0343(7) 0.0370(7) 0.0281(6) 0.0008(5) 0.0106(5) -0.0007(5)
C14 0.0305(6) 0.0393(7) 0.0302(7) 0.0004(5) 0.0102(5) -0.0002(5)
C15 0.0334(7) 0.0345(7) 0.0298(6) 0.0028(5) 0.0115(5) 0.0018(5)
C16 0.0333(7) 0.0504(9) 0.0307(7) 0.0027(6) 0.0108(6) 0.0024(6)
C17 0.0328(7) 0.0409(8) 0.0279(6) 0.0027(6) 0.0088(5) 0.0030(5)
C18 0.0311(6) 0.0332(7) 0.0310(6) 0.0011(5) 0.0091(5) 0.0005(5)
C19 0.0327(7) 0.0397(8) 0.0289(6) 0.0001(5) 0.0085(5) -0.0001(5)
C20 0.0294(6) 0.0403(8) 0.0379(7) -0.0007(5) 0.0086(6) -0.0009(6)
C21 0.0375(7) 0.0530(9) 0.0401(8) 0.0002(6) 0.0196(6) -0.0016(7)
C22 0.0454(8) 0.0560(10) 0.0309(7) 0.0006(7) 0.0140(6) -0.0016(6)
C23 0.0323(7) 0.0486(8) 0.0320(7) 0.0003(6) 0.0067(5) 0.0003(6)
C24 0.0369(8) 0.0779(13) 0.0418(9) 0.0006(8) 0.0027(7) -0.0008(8)

loop_
_atom_type_symbol
_atom_type_description
_atom_type_scat_dispersion_real
_atom_type_scat_dispersion_imag
_atom_type_scat_source
C C 0.0033 0.0016 'International Tables Vol C Tables 4.2.6.8 and 6.1.1.4'
H H 0.0000 0.0000 'International Tables Vol C Tables 4.2.6.8 and 6.1.1.4'
O O 0.0106 0.0060 'International Tables Vol C Tables 4.2.6.8 and 6.1.1.4'

loop_
_geom_angle_atom_site_label_1
_geom_angle_atom_site_label_2
_geom_angle_atom_site_label_3
_geom_angle
C16 O1 C13 107.39(10)
C20 O3 C24 117.63(12)
C2 C1 C6 121.21(14)
C2 C1 H1A 119.4
C6 C1 H1A 119.4
C3 C2 C1 120.07(15)
C3 C2 H2A 120.0
C1 C2 H2A 120.0
C2 C3 C4 119.65(14)
C2 C3 H3A 120.2
C4 C3 H3A 120.2
C3 C4 C5 120.52(15)
C3 C4 H4A 119.7
C5 C4 H4A 119.7
C4 C5 C6 120.57(14)
C4 C5 H5A 119.7
C6 C5 H5A 119.7
C1 C6 C5 117.98(12)
C1 C6 C7 120.87(12)
C5 C6 C7 121.16(12)
C12 C7 C8 117.49(12)
C12 C7 C6 121.34(12)
C8 C7 C6 121.16(12)
C9 C8 C7 121.52(13)
C9 C8 H8A 119.2
C7 C8 H8A 119.2
C8 C9 C10 120.45(13)
C8 C9 H9A 119.8
C10 C9 H9A 119.8
C9 C10 C11 118.40(12)
C9 C10 C13 120.82(12)
C11 C10 C13 120.78(12)
C12 C11 C10 120.66(13)
C12 C11 H11A 119.7
C10 C11 H11A 119.7
C11 C12 C7 121.45(12)
C11 C12 H12A 119.3
C7 C12 H12A 119.3
C14 C13 O1 111.96(11)
C14 C13 C10 132.78(12)
O1 C13 C10 115.25(11)
C13 C14 C15 107.96(12)
C13 C14 H14A 126.0
C15 C14 H14A 126.0
C17 C15 C14 136.44(13)
C17 C15 C16 118.63(12)
C14 C15 C16 104.92(11)
O2 C16 O1 120.44(12)
O2 C16 C15 131.81(13)
O1 C16 C15 107.74(11)
C15 C17 C18 131.15(13)
C15 C17 H17A 114.4
C18 C17 H17A 114.4
C23 C18 C19 118.66(12)
C23 C18 C17 124.69(12)
C19 C18 C17 116.66(12)
C20 C19 C18 120.63(12)
C20 C19 H19A 119.7
C18 C19 H19A 119.7
O3 C20 C19 124.14(13)
O3 C20 C21 115.74(12)
C19 C20 C21 120.11(13)
C22 C21 C20 119.45(13)
C22 C21 H21A 120.3
C20 C21 H21A 120.3
C21 C22 C23 121.27(13)
C21 C22 H22A 119.4
C23 C22 H22A 119.4
C22 C23 C18 119.84(13)
C22 C23 H23A 120.1
C18 C23 H23A 120.1
O3 C24 H24A 109.5
O3 C24 H24B 109.5
H24A C24 H24B 109.5
O3 C24 H24C 109.5
H24A C24 H24C 109.5
H24B C24 H24C 109.5

loop_
_geom_bond_atom_site_label_1
_geom_bond_atom_site_label_2
_geom_bond_distance
O1 C16 1.3795(16)
O1 C13 1.3991(15)
O2 C16 1.1994(16)
O3 C20 1.3647(16)
O3 C24 1.4195(19)
C1 C2 1.379(2)
C1 C6 1.3941(19)
C1 H1A 0.95
C2 C3 1.378(2)
C2 H2A 0.95
C3 C4 1.380(2)
C3 H3A 0.95
C4 C5 1.382(2)
C4 H4A 0.95
C5 C6 1.3945(19)
C5 H5A 0.95
C6 C7 1.4821(18)
C7 C12 1.3882(18)
C7 C8 1.4010(18)
C8 C9 1.3792(19)
C8 H8A 0.95
C9 C10 1.3937(19)
C9 H9A 0.95
C10 C11 1.3954(18)
C10 C13 1.4537(18)
C11 C12 1.3819(19)
C11 H11A 0.95
C12 H12A 0.95
C13 C14 1.3427(18)
C14 C15 1.4385(18)
C14 H14A 0.95
C15 C17 1.3499(18)
C15 C16 1.4803(19)
C17 C18 1.4531(18)
C17 H17A 0.95
C18 C23 1.3971(19)
C18 C19 1.4016(18)
C19 C20 1.3845(19)
C19 H19A 0.95
C20 C21 1.387(2)
C21 C22 1.377(2)
C21 H21A 0.95
C22 C23 1.384(2)
C22 H22A 0.95
C23 H23A 0.95
C24 H24A 0.98
C24 H24B 0.98
C24 H24C 0.98

loop_
_geom_hbond_atom_site_label_D
_geom_hbond_atom_site_label_H
_geom_hbond_atom_site_label_A
_geom_hbond_site_symmetry_A
_geom_hbond_distance_DH
_geom_hbond_distance_HA
_geom_hbond_distance_DA
_geom_hbond_angle_DHA
C2 H2A O3 4_666 0.95 2.56 3.3358(18) 138
C5 H5A Cg1 2_746 0.95 2.69 3.4762(16) 141

loop_
_geom_torsion_atom_site_label_1
_geom_torsion_atom_site_label_2
_geom_torsion_atom_site_label_3
_geom_torsion_atom_site_label_4
_geom_torsion
C6 C1 C2 C3 0.4(2)
C1 C2 C3 C4 -0.1(3)
C2 C3 C4 C5 -0.4(3)
C3 C4 C5 C6 0.7(2)
C2 C1 C6 C5 0.0(2)
C2 C1 C6 C7 179.58(13)
C4 C5 C6 C1 -0.5(2)
C4 C5 C6 C7 179.88(14)
C1 C6 C7 C12 33.2(2)
C5 C6 C7 C12 -147.21(15)
C1 C6 C7 C8 -145.78(15)
C5 C6 C7 C8 33.8(2)
C12 C7 C8 C9 -1.4(2)
C6 C7 C8 C9 177.64(13)
C7 C8 C9 C10 0.2(2)
C8 C9 C10 C11 1.5(2)
C8 C9 C10 C13 -178.10(13)
C9 C10 C11 C12 -1.9(2)
C13 C10 C11 C12 177.69(13)
C10 C11 C12 C7 0.7(2)
C8 C7 C12 C11 1.0(2)
C6 C7 C12 C11 -178.05(13)
C16 O1 C13 C14 0.79(16)
C16 O1 C13 C10 -178.41(11)
C9 C10 C13 C14 -3.0(2)
C11 C10 C13 C14 177.46(15)
C9 C10 C13 O1 176.00(12)
C11 C10 C13 O1 -3.56(19)
O1 C13 C14 C15 0.14(16)
C10 C13 C14 C15 179.15(14)
C13 C14 C15 C17 178.84(16)
C13 C14 C15 C16 -0.94(15)
C13 O1 C16 O2 178.09(14)
C13 O1 C16 C15 -1.35(15)
C17 C15 C16 O2 2.2(2)
C14 C15 C16 O2 -177.94(17)
C17 C15 C16 O1 -178.42(12)
C14 C15 C16 O1 1.42(15)
C14 C15 C17 C18 0.4(3)
C16 C15 C17 C18 -179.83(13)
C15 C17 C18 C23 -2.6(2)
C15 C17 C18 C19 177.53(14)
C23 C18 C19 C20 0.9(2)
C17 C18 C19 C20 -179.26(13)
C24 O3 C20 C19 -7.8(2)
C24 O3 C20 C21 173.06(14)
C18 C19 C20 O3 178.70(13)
C18 C19 C20 C21 -2.2(2)
O3 C20 C21 C22 -179.16(13)
C19 C20 C21 C22 1.7(2)
C20 C21 C22 C23 0.2(2)
C21 C22 C23 C18 -1.5(2)
C19 C18 C23 C22 1.0(2)
C17 C18 C23 C22 -178.89(14)

loop_
_cod_related_entry_id
_cod_related_entry_database
_cod_related_entry_code
1 ChemSpider 4764039
